data_7128003
loop_
_publ_author_name
'Wenger, John S.'
'Johnstone, Timothy C.'

_publ_section_title
;
 Unsupported monomeric stibine oxides (R<sub>3</sub>SbO) remain
 undiscovered.
;
_journal_issue 28
_journal_name_full 'Chemical communications (Cambridge, England)'
_journal_page_first 3484
_journal_page_last 3487
_journal_paper_doi 10.1039/d1cc00619c
_journal_volume 57
_journal_year 2021
_chemical_formula_moiety 'C32 H12 B F24, C27 H34 O Sb, 0.5(C5 H12), 0.5(C5 H12)'
_chemical_formula_sum 'C64 H58 B F24 O Sb'
_chemical_formula_weight 1431.66
_space_group_crystal_system triclinic
_space_group_IT_number 2
_space_group_name_Hall '-P 1'
_space_group_name_H-M_alt 'P -1'
_atom_sites_solution_hydrogens mixed
_atom_sites_solution_primary dual
_atom_sites_solution_secondary difmap
_audit_creation_method SHELXL-2018/3
_audit_update_record
;
2021-02-02 deposited with the CCDC.	2021-03-03 downloaded from the CCDC.
;
_cell_angle_alpha 76.697(3)
_cell_angle_beta 79.142(3)
_cell_angle_gamma 78.266(3)
_cell_formula_units_Z 2
_cell_length_a 12.7443(4)
_cell_length_b 13.0965(4)
_cell_length_c 20.1296(7)
_cell_measurement_reflns_used 70027
_cell_measurement_temperature 100(2)
_cell_measurement_theta_max 25.027
_cell_measurement_theta_min 2.385
_cell_volume 3165.73(18)
_computing_cell_refinement 'CrysAlisPro 1.171.41.58a (Rigaku OD, 2020)'
_computing_data_collection 'CrysAlisPro 1.171.41.58a (Rigaku OD, 2020)'
_computing_data_reduction 'CrysAlisPro 1.171.41.58a (Rigaku OD, 2020)'
_computing_molecular_graphics 'Olex2 1.3 (Dolomanov et al., 2009)'
_computing_publication_material 'Olex2 1.3 (Dolomanov et al., 2009)'
_computing_structure_refinement 'SHELXL-2018/3 (Sheldrick, 2018)'
_computing_structure_solution 'SHELXT 2018/2 (Sheldrick, 2018)'
_diffrn_ambient_temperature 100(2)
_diffrn_measured_fraction_theta_full 0.999
_diffrn_measured_fraction_theta_max 0.999
_diffrn_measurement_device_type 'PhotonJet (Mo) X-ray Source'
_diffrn_radiation_type MoK\a
_diffrn_radiation_wavelength 0.71073
_diffrn_reflns_av_R_equivalents 0.0799
_diffrn_reflns_av_unetI/netI 0.0456
_diffrn_reflns_Laue_measured_fraction_full 0.999
_diffrn_reflns_Laue_measured_fraction_max 0.999
_diffrn_reflns_limit_h_max 15
_diffrn_reflns_limit_h_min -15
_diffrn_reflns_limit_k_max 15
_diffrn_reflns_limit_k_min -15
_diffrn_reflns_limit_l_max 23
_diffrn_reflns_limit_l_min -23
_diffrn_reflns_number 70027
_diffrn_reflns_point_group_measured_fraction_full 0.999
_diffrn_reflns_point_group_measured_fraction_max 0.999
_diffrn_reflns_theta_full 25.027
_diffrn_reflns_theta_max 25.027
_diffrn_reflns_theta_min 2.385
_diffrn_source 'micro-focus sealed X-ray tube'
_exptl_absorpt_coefficient_mu 0.548
_exptl_absorpt_correction_type multi-scan
_exptl_absorpt_process_details 'CrysAlisPro 1.171.41.58a (Rigaku Oxford Diffraction, 2020)'
_exptl_crystal_colour colorless
_exptl_crystal_density_diffrn 1.502
_exptl_crystal_description blade
_exptl_crystal_F_000 1444
_exptl_crystal_size_max 0.400
_exptl_crystal_size_mid 0.140
_exptl_crystal_size_min 0.080
_exptl_transmission_factor_max 0.957
_exptl_transmission_factor_min 0.912
_refine_diff_density_max 1.244
_refine_diff_density_min -0.995
_refine_diff_density_rms 0.090
_refine_ls_extinction_method none
_refine_ls_goodness_of_fit_ref 1.022
_refine_ls_hydrogen_treatment mixed
_refine_ls_matrix_type full
_refine_ls_number_parameters 956
_refine_ls_number_reflns 11179
_refine_ls_number_restraints 799
_refine_ls_restrained_S_all 1.008
_refine_ls_R_factor_all 0.0600
_refine_ls_R_factor_gt 0.0517
_refine_ls_shift/su_max 0.003
_refine_ls_shift/su_mean 0.000
_refine_ls_structure_factor_coef Fsqd
_refine_ls_weighting_details 'w=1/[\s^2^(Fo^2^)+(0.0850P)^2^+3.6443P] where P=(Fo^2^+2Fc^2^)/3'
_refine_ls_weighting_scheme calc
_refine_ls_wR_factor_gt 0.1342
_refine_ls_wR_factor_ref 0.1399
_reflns_Friedel_coverage 0.000
_reflns_number_gt 9678
_reflns_number_total 11179
_reflns_threshold_expression 'I > 2\s(I)'
_cod_data_source_file d1cc00619c2.cif
_cod_data_source_block 3
_cod_depositor_comments 'Adding full bibliography for 7128001--7128003.cif.'
_cod_original_cell_volume 3165.73(19)
_cod_database_code 7128003
_shelx_shelxl_version_number 2018/3
_shelx_space_group_comment
;
The symmetry employed for this shelxl refinement is uniquely defined
by the following loop, which should always be used as a source of
symmetry information in preference to the above space-group names.
They are only intended as comments.
;
_shelx_estimated_absorpt_t_min 0.811
_shelx_estimated_absorpt_t_max 0.958

loop_
_space_group_symop_operation_xyz
'x, y, z'
'-x, -y, -z'

loop_
_atom_site_label
_atom_site_type_symbol
_atom_site_fract_x
_atom_site_fract_y
_atom_site_fract_z
_atom_site_U_iso_or_equiv
_atom_site_adp_type
_atom_site_occupancy
_atom_site_site_symmetry_order
_atom_site_calc_flag
_atom_site_refinement_flags_posn
_atom_site_refinement_flags_adp
_atom_site_refinement_flags_occupancy
_atom_site_disorder_assembly
_atom_site_disorder_group
Sb1 Sb -0.34095(2) 1.63838(2) 1.31301(2) 0.03140(10) Uani 1 1 d . . . . .
O1 O -0.4912(2) 1.6219(3) 1.34175(16) 0.0480(7) Uani 1 1 d D . . . .
H1 H -0.490(5) 1.560(2) 1.339(3) 0.072 Uiso 1 1 d D U . . .
C11 C -0.2806(3) 1.6077(3) 1.40729(19) 0.0330(8) Uani 1 1 d . . . . .
C12 C -0.3115(3) 1.5234(3) 1.4600(2) 0.0347(8) Uani 1 1 d . . . . .
C13 C -0.2755(3) 1.5081(3) 1.5227(2) 0.0374(9) Uani 1 1 d . . . . .
H13 H -0.296477 1.451914 1.558796 0.045 Uiso 1 1 calc R U . . .
C14 C -0.2089(3) 1.5730(3) 1.5347(2) 0.0378(9) Uani 1 1 d . . . . .
C15 C -0.1778(3) 1.6529(3) 1.4809(2) 0.0379(9) Uani 1 1 d . . . . .
H15 H -0.131019 1.696047 1.488130 0.045 Uiso 1 1 calc R U . . .
C16 C -0.2118(3) 1.6731(3) 1.41705(19) 0.0325(8) Uani 1 1 d . . . . .
C17 C -0.3770(4) 1.4456(3) 1.4496(2) 0.0442(10) Uani 1 1 d . . . . .
H17A H -0.345228 1.419948 1.406968 0.066 Uiso 1 1 calc R U . . .
H17B H -0.451803 1.481272 1.446321 0.066 Uiso 1 1 calc R U . . .
H17C H -0.376308 1.385294 1.488826 0.066 Uiso 1 1 calc R U . . .
C18 C -0.1687(4) 1.5537(4) 1.6028(2) 0.0533(12) Uani 1 1 d . . . . .
H18A H -0.228617 1.540705 1.640432 0.080 Uiso 1 1 calc R U . . .
H18B H -0.140539 1.616272 1.606177 0.080 Uiso 1 1 calc R U . . .
H18C H -0.110915 1.491500 1.606239 0.080 Uiso 1 1 calc R U . . .
C19 C -0.1715(4) 1.7610(3) 1.3613(2) 0.0428(9) Uani 1 1 d . . . . .
H19A H -0.141515 1.733623 1.319068 0.064 Uiso 1 1 calc R U . . .
H19B H -0.114939 1.787033 1.376582 0.064 Uiso 1 1 calc R U . . .
H19C H -0.231727 1.819560 1.352114 0.064 Uiso 1 1 calc R U . . .
C21 C -0.2798(3) 1.5285(3) 1.24721(17) 0.0278(7) Uani 1 1 d . . . . .
C22 C -0.1830(3) 1.4564(3) 1.25581(19) 0.0301(8) Uani 1 1 d . . . . .
C23 C -0.1444(3) 1.3914(3) 1.2081(2) 0.0338(8) Uani 1 1 d . . . . .
H23 H -0.078684 1.342641 1.212902 0.041 Uiso 1 1 calc R U . . .
C24 C -0.1980(3) 1.3949(3) 1.15362(19) 0.0337(8) Uani 1 1 d . . . . .
C25 C -0.2938(3) 1.4675(3) 1.14637(19) 0.0326(8) Uani 1 1 d . . . . .
H25 H -0.331157 1.470449 1.109182 0.039 Uiso 1 1 calc R U . . .
C26 C -0.3360(3) 1.5358(3) 1.19236(18) 0.0288(7) Uani 1 1 d . . . . .
C27 C -0.1187(3) 1.4488(3) 1.3126(2) 0.0400(9) Uani 1 1 d . . . . .
H27A H -0.103254 1.519372 1.312025 0.060 Uiso 1 1 calc R U . . .
H27B H -0.050347 1.399655 1.305532 0.060 Uiso 1 1 calc R U . . .
H27C H -0.160397 1.422530 1.357189 0.060 Uiso 1 1 calc R U . . .
C28 C -0.1534(4) 1.3243(3) 1.1019(2) 0.0468(10) Uani 1 1 d . . . . .
H28A H -0.212611 1.296231 1.091273 0.070 Uiso 1 1 calc R U . . .
H28B H -0.100043 1.265163 1.121174 0.070 Uiso 1 1 calc R U . . .
H28C H -0.118526 1.365690 1.059521 0.070 Uiso 1 1 calc R U . . .
C29 C -0.4395(3) 1.6139(3) 1.1793(2) 0.0382(9) Uani 1 1 d . . . . .
H29A H -0.440924 1.677406 1.197662 0.057 Uiso 1 1 calc R U . . .
H29B H -0.502389 1.580317 1.202370 0.057 Uiso 1 1 calc R U . . .
H29C H -0.441891 1.634345 1.129583 0.057 Uiso 1 1 calc R U . . .
C31 C -0.3631(8) 1.7963(8) 1.2639(6) 0.0280(16) Uani 0.685(18) 1 d . U P A 1
C32 C -0.4443(9) 1.8699(7) 1.2925(7) 0.034(2) Uani 0.685(18) 1 d . U P A 1
C33 C -0.4597(8) 1.9728(7) 1.2574(7) 0.047(2) Uani 0.685(18) 1 d . U P A 1
H33 H -0.515021 2.023208 1.276165 0.056 Uiso 0.685(18) 1 calc R U P A 1
C34 C -0.3960(9) 2.0060(7) 1.1942(8) 0.046(3) Uani 0.685(18) 1 d . U P A 1
C35 C -0.3154(9) 1.9347(8) 1.1682(6) 0.045(2) Uani 0.685(18) 1 d . U P A 1
H35 H -0.271511 1.957806 1.125820 0.054 Uiso 0.685(18) 1 calc R U P A 1
C36 C -0.2947(10) 1.8280(8) 1.2016(7) 0.034(2) Uani 0.685(18) 1 d . U P A 1
C37 C -0.5136(7) 1.8389(8) 1.3610(6) 0.040(2) Uani 0.685(18) 1 d . U P A 1
H37A H -0.468348 1.791161 1.393537 0.060 Uiso 0.685(18) 1 calc R U P A 1
H37B H -0.569901 1.802428 1.354633 0.060 Uiso 0.685(18) 1 calc R U P A 1
H37C H -0.547709 1.902900 1.379247 0.060 Uiso 0.685(18) 1 calc R U P A 1
C38 C -0.4164(9) 2.1204(7) 1.1567(9) 0.078(4) Uani 0.685(18) 1 d . U P A 1
H38A H -0.493860 2.149045 1.165284 0.117 Uiso 0.685(18) 1 calc R U P A 1
H38B H -0.393475 2.124080 1.106998 0.117 Uiso 0.685(18) 1 calc R U P A 1
H38C H -0.375061 2.162383 1.173285 0.117 Uiso 0.685(18) 1 calc R U P A 1
C39 C -0.1989(13) 1.7548(10) 1.1716(8) 0.041(3) Uani 0.685(18) 1 d . U P A 1
H39A H -0.154104 1.796894 1.134742 0.062 Uiso 0.685(18) 1 calc R U P A 1
H39B H -0.224957 1.703617 1.152634 0.062 Uiso 0.685(18) 1 calc R U P A 1
H39C H -0.155636 1.716438 1.207866 0.062 Uiso 0.685(18) 1 calc R U P A 1
C31B C -0.3326(18) 1.801(2) 1.2491(15) 0.0280(16) Uani 0.315(18) 1 d . U P A 2
C32B C -0.4117(19) 1.8827(16) 1.2703(13) 0.035(4) Uani 0.315(18) 1 d . U P A 2
C33B C -0.423(2) 1.9880(16) 1.2291(14) 0.039(4) Uani 0.315(18) 1 d . U P A 2
H33B H -0.476904 2.044258 1.242637 0.046 Uiso 0.315(18) 1 calc R U P A 2
C34B C -0.351(2) 2.0027(16) 1.1685(12) 0.045(4) Uani 0.315(18) 1 d . U P A 2
C35B C -0.271(2) 1.9173(15) 1.1503(10) 0.039(4) Uani 0.315(18) 1 d . U P A 2
H35B H -0.223462 1.930632 1.107961 0.047 Uiso 0.315(18) 1 calc R U P A 2
C36B C -0.2573(19) 1.816(2) 1.1905(12) 0.027(3) Uani 0.315(18) 1 d . U P A 2
C37B C -0.4905(19) 1.8702(16) 1.3336(14) 0.038(4) Uani 0.315(18) 1 d . U P A 2
H37D H -0.515005 1.938982 1.347670 0.057 Uiso 0.315(18) 1 calc R U P A 2
H37E H -0.456465 1.818826 1.370306 0.057 Uiso 0.315(18) 1 calc R U P A 2
H37F H -0.552729 1.844294 1.325049 0.057 Uiso 0.315(18) 1 calc R U P A 2
C38B C -0.358(3) 2.1160(16) 1.1242(13) 0.078(7) Uani 0.315(18) 1 d . U P A 2
H38D H -0.319751 2.112629 1.077399 0.116 Uiso 0.315(18) 1 calc R U P A 2
H38E H -0.323331 2.159236 1.144786 0.116 Uiso 0.315(18) 1 calc R U P A 2
H38F H -0.433677 2.148251 1.122109 0.116 Uiso 0.315(18) 1 calc R U P A 2
C39B C -0.167(3) 1.731(2) 1.169(2) 0.041(5) Uani 0.315(18) 1 d . U P A 2
H39D H -0.142343 1.682570 1.209644 0.062 Uiso 0.315(18) 1 calc R U P A 2
H39E H -0.106763 1.764069 1.140415 0.062 Uiso 0.315(18) 1 calc R U P A 2
H39F H -0.193917 1.691034 1.141582 0.062 Uiso 0.315(18) 1 calc R U P A 2
B1 B 0.1885(3) 1.1531(3) 1.26759(19) 0.0225(7) Uani 1 1 d . . . . .
C101 C 0.2364(3) 1.0403(3) 1.24206(16) 0.0231(7) Uani 1 1 d . . . . .
C102 C 0.2095(3) 0.9434(3) 1.28124(17) 0.0250(7) Uani 1 1 d . . . . .
H102 H 0.160959 0.943411 1.323307 0.030 Uiso 1 1 calc R U . . .
C103 C 0.2519(3) 0.8471(3) 1.26036(18) 0.0282(7) Uani 1 1 d . . . . .
C104 C 0.3200(3) 0.8434(3) 1.19886(18) 0.0302(8) Uani 1 1 d . . . . .
H104 H 0.346082 0.777940 1.183858 0.036 Uiso 1 1 calc R U . . .
C105 C 0.3495(3) 0.9378(3) 1.15926(18) 0.0301(8) Uani 1 1 d . . . . .
C106 C 0.3097(3) 1.0335(3) 1.18179(17) 0.0266(7) Uani 1 1 d . . . . .
H106 H 0.333620 1.096550 1.154909 0.032 Uiso 1 1 calc R U . . .
C107 C 0.2191(3) 0.7467(3) 1.3049(2) 0.0367(8) Uani 1 1 d . U . . .
F11 F 0.1178(2) 0.7390(2) 1.30118(19) 0.0738(9) Uani 1 1 d . U . . .
F12 F 0.2803(2) 0.65875(16) 1.28756(12) 0.0448(6) Uani 1 1 d . U . . .
F13 F 0.2254(3) 0.73874(19) 1.37103(13) 0.0704(9) Uani 1 1 d . U . . .
C108 C 0.4175(3) 0.9371(3) 1.0905(2) 0.0395(9) Uani 1 1 d . U . . .
F14 F 0.5038(3) 0.8621(2) 1.09220(15) 0.0773(10) Uani 1 1 d . U . . .
F15 F 0.4594(3) 1.0255(2) 1.06555(15) 0.0778(10) Uani 1 1 d . U . . .
F16 F 0.3640(3) 0.9282(5) 1.04423(15) 0.1162(17) Uani 1 1 d . U . . .
C201 C 0.0670(3) 1.1497(2) 1.31213(17) 0.0228(7) Uani 1 1 d . . . . .
C202 C -0.0107(3) 1.1159(2) 1.28446(17) 0.0244(7) Uani 1 1 d . . . . .
H202 H 0.009544 1.094411 1.241218 0.029 Uiso 1 1 calc R U . . .
C203 C -0.1160(3) 1.1132(3) 1.31837(18) 0.0266(7) Uani 1 1 d . . . . .
C204 C -0.1487(3) 1.1426(3) 1.38124(19) 0.0293(7) Uani 1 1 d . . . . .
H204 H -0.220778 1.140806 1.404269 0.035 Uiso 1 1 calc R U . . .
C205 C -0.0739(3) 1.1751(3) 1.41024(18) 0.0290(7) Uani 1 1 d . . . . .
C206 C 0.0314(3) 1.1797(2) 1.37531(18) 0.0251(7) Uani 1 1 d . . . . .
H206 H 0.080402 1.204376 1.395703 0.030 Uiso 1 1 calc R U . . .
C207 C -0.1934(3) 1.0774(3) 1.28461(19) 0.0323(8) Uani 1 1 d . U . . .
F21 F -0.28485(19) 1.0593(2) 1.32640(13) 0.0547(7) Uani 1 1 d . U . . .
F22 F -0.2219(3) 1.1476(2) 1.22961(14) 0.0682(9) Uani 1 1 d . U . . .
F23 F -0.1521(2) 0.9869(2) 1.26308(17) 0.0616(7) Uani 1 1 d . U . . .
C208 C -0.1042(3) 1.2020(3) 1.4800(2) 0.0376(8) Uani 1 1 d . U . . .
F24 F -0.2087(3) 1.2130(4) 1.5017(2) 0.1169(17) Uani 1 1 d . U . . .
F25 F -0.0789(3) 1.2937(3) 1.48260(15) 0.0796(10) Uani 1 1 d . U . . .
F26 F -0.0562(4) 1.1336(3) 1.52662(15) 0.1147(17) Uani 1 1 d . U . . .
C301 C 0.1716(3) 1.2553(3) 1.20283(17) 0.0243(7) Uani 1 1 d . . . . .
C302 C 0.1614(3) 1.3598(3) 1.21256(18) 0.0289(7) Uani 1 1 d . . . . .
H302 H 0.167932 1.370894 1.256528 0.035 Uiso 1 1 calc R U . . .
C303 C 0.1420(3) 1.4481(3) 1.1595(2) 0.0350(8) Uani 1 1 d . . . . .
C304 C 0.1339(3) 1.4362(3) 1.0945(2) 0.0362(9) Uani 1 1 d . . . . .
H304 H 0.122316 1.496296 1.058296 0.043 Uiso 1 1 calc R U . . .
C305 C 0.1430(3) 1.3335(3) 1.08369(19) 0.0332(8) Uani 1 1 d . . . . .
C306 C 0.1597(3) 1.2459(3) 1.13695(17) 0.0263(7) Uani 1 1 d . . . . .
H306 H 0.163224 1.176922 1.128249 0.032 Uiso 1 1 calc R U . . .
C307 C 0.1335(4) 1.5577(3) 1.1730(2) 0.0503(11) Uani 1 1 d . U . . .
F31 F 0.0928(5) 1.6325(2) 1.1263(2) 0.144(2) Uani 1 1 d . U . . .
F32 F 0.0801(3) 1.5701(2) 1.2338(2) 0.0925(12) Uani 1 1 d . U . . .
F33 F 0.2297(3) 1.5794(3) 1.1754(3) 0.1060(14) Uani 1 1 d . U . . .
C308 C 0.1429(4) 1.3177(3) 1.0131(2) 0.0412(9) Uani 1 1 d . U . . .
F34 F 0.2432(2) 1.3040(3) 0.97790(13) 0.0701(8) Uani 1 1 d . U . . .
F35 F 0.0880(2) 1.3998(2) 0.97417(13) 0.0607(7) Uani 1 1 d . U . . .
F36 F 0.1009(3) 1.2330(2) 1.01250(13) 0.0629(8) Uani 1 1 d . U . . .
C401 C 0.2749(3) 1.1671(2) 1.31497(17) 0.0233(7) Uani 1 1 d . . . . .
C402 C 0.3524(3) 1.2338(3) 1.29236(18) 0.0274(7) Uani 1 1 d . . . . .
H402 H 0.356406 1.275040 1.246743 0.033 Uiso 1 1 calc R U . . .
C403 C 0.4242(3) 1.2420(3) 1.33439(19) 0.0314(8) Uani 1 1 d . . . . .
C404 C 0.4212(3) 1.1857(3) 1.40128(19) 0.0322(8) Uani 1 1 d . . . . .
H404 H 0.469003 1.193160 1.430180 0.039 Uiso 1 1 calc R U . . .
C405 C 0.3456(3) 1.1175(3) 1.42501(18) 0.0275(7) Uani 1 1 d . . . . .
C406 C 0.2761(3) 1.1074(3) 1.38196(17) 0.0251(7) Uani 1 1 d . . . . .
H406 H 0.227592 1.057860 1.398900 0.030 Uiso 1 1 calc R U . . .
C407 C 0.5016(3) 1.3199(3) 1.3071(2) 0.0424(9) Uani 1 1 d . U . . .
F41 F 0.4563(2) 1.4176(2) 1.31743(18) 0.0704(9) Uani 1 1 d . U . . .
F42 F 0.5361(3) 1.3292(3) 1.24073(14) 0.0833(11) Uani 1 1 d . U . . .
F43 F 0.5898(2) 1.2944(2) 1.33823(15) 0.0575(7) Uani 1 1 d . U . . .
C408 C 0.3342(3) 1.0554(3) 1.49714(18) 0.0326(8) Uani 1 1 d . U . . .
F44 F 0.23195(17) 1.07066(18) 1.52905(11) 0.0391(5) Uani 1 1 d . U . . .
F45 F 0.36286(19) 0.95014(18) 1.50070(11) 0.0433(5) Uani 1 1 d . U . . .
F46 F 0.3950(2) 1.0815(2) 1.53656(12) 0.0532(7) Uani 1 1 d . U . . .
C1S1 C 0.929(2) 0.058(2) 0.8939(11) 0.150(7) Uani 0.5 1 d D U P B -1
H1S1 H 0.873076 0.110051 0.871233 0.225 Uiso 0.5 1 calc R U P B -1
H1S2 H 1.000390 0.066380 0.867323 0.225 Uiso 0.5 1 calc R U P B -1
H1S3 H 0.915662 -0.014140 0.896304 0.225 Uiso 0.5 1 calc R U P B -1
C1S2 C 0.9248(14) 0.0748(18) 0.9636(11) 0.154(6) Uani 0.5 1 d D U P B -1
H1S4 H 0.852093 0.067418 0.990143 0.185 Uiso 0.5 1 calc R U P B -1
H1S5 H 0.936912 0.148024 0.961131 0.185 Uiso 0.5 1 calc R U P B -1
C1S3 C 1.0228(14) -0.0164(19) 1.0060(9) 0.105(4) Uani 0.5 1 d D U P B -1
H1S6 H 1.018097 -0.090112 1.004025 0.126 Uiso 0.5 1 calc R U P B -1
H1S7 H 1.096525 -0.002115 0.985200 0.126 Uiso 0.5 1 calc R U P B -1
C1S4 C 0.9928(12) 0.0027(12) 1.0905(8) 0.098(3) Uani 0.5 1 d D U P B -1
H1S8 H 1.007542 0.073633 1.091616 0.117 Uiso 0.5 1 calc R U P B -1
H1S9 H 0.914647 0.001951 1.106828 0.117 Uiso 0.5 1 calc R U P B -1
C1S5 C 1.0537(15) -0.0760(16) 1.1359(8) 0.090(4) Uani 0.5 1 d D U P B -1
H1SX H 1.033830 -0.061627 1.182686 0.135 Uiso 0.5 1 calc R U P B -1
H1SY H 1.038291 -0.146281 1.135754 0.135 Uiso 0.5 1 calc R U P B -1
H1SZ H 1.131208 -0.074582 1.120538 0.135 Uiso 0.5 1 calc R U P B -1
C2S1 C 0.5309(16) 0.6634(17) 0.9687(12) 0.164(7) Uani 0.5 1 d D U P C -1
H2S1 H 0.537487 0.737444 0.947238 0.246 Uiso 0.5 1 calc R U P C -1
H2S2 H 0.581306 0.636165 1.002464 0.246 Uiso 0.5 1 calc R U P C -1
H2S3 H 0.548243 0.620102 0.933152 0.246 Uiso 0.5 1 calc R U P C -1
C2S2 C 0.3945(13) 0.6571(10) 1.0116(7) 0.108(4) Uani 0.5 1 d D U P C -1
H2S4 H 0.373482 0.695548 1.050375 0.130 Uiso 0.5 1 calc R U P C -1
H2S5 H 0.339816 0.679193 0.979800 0.130 Uiso 0.5 1 calc R U P C -1
C2S3 C 0.4186(15) 0.5538(11) 1.0316(9) 0.127(5) Uani 0.5 1 d D U P C -1
H2S6 H 0.428301 0.546796 1.080171 0.152 Uiso 0.5 1 calc R U P C -1
H2S7 H 0.348050 0.531101 1.034524 0.152 Uiso 0.5 1 calc R U P C -1
C2S4 C 0.480(2) 0.4812(15) 1.0156(9) 0.124(5) Uani 0.5 1 d D U P C -1
H2S8 H 0.555825 0.490986 1.012163 0.149 Uiso 0.5 1 calc R U P C -1
H2S9 H 0.468251 0.467546 0.971403 0.149 Uiso 0.5 1 calc R U P C -1
C2S5 C 0.4435(11) 0.3743(11) 1.0891(7) 0.093(4) Uani 0.5 1 d D U P C -1
H2SX H 0.489766 0.306709 1.082523 0.139 Uiso 0.5 1 calc R U P C -1
H2SY H 0.454138 0.391322 1.132045 0.139 Uiso 0.5 1 calc R U P C -1
H2SZ H 0.367443 0.368118 1.091694 0.139 Uiso 0.5 1 calc R U P C -1

loop_
_atom_site_aniso_label
_atom_site_aniso_U_11
_atom_site_aniso_U_22
_atom_site_aniso_U_33
_atom_site_aniso_U_23
_atom_site_aniso_U_13
_atom_site_aniso_U_12
Sb1 0.03018(15) 0.03314(15) 0.03542(16) -0.01412(10) -0.00930(10) -0.00327(10)
O1 0.0314(15) 0.0639(19) 0.0549(18) -0.0296(16) -0.0049(13) -0.0035(14)
C11 0.0314(19) 0.039(2) 0.0325(19) -0.0110(15) -0.0087(15) -0.0061(16)
C12 0.037(2) 0.0342(19) 0.038(2) -0.0156(16) -0.0030(16) -0.0085(16)
C13 0.045(2) 0.0340(19) 0.037(2) -0.0093(16) -0.0086(17) -0.0115(17)
C14 0.046(2) 0.036(2) 0.037(2) -0.0129(16) -0.0123(17) -0.0077(17)
C15 0.042(2) 0.0326(19) 0.046(2) -0.0095(17) -0.0166(18) -0.0109(16)
C16 0.0311(19) 0.0324(18) 0.037(2) -0.0096(15) -0.0083(15) -0.0057(15)
C17 0.049(2) 0.049(2) 0.043(2) -0.0152(19) -0.0045(19) -0.023(2)
C18 0.076(3) 0.050(3) 0.044(2) -0.005(2) -0.022(2) -0.024(2)
C19 0.045(2) 0.045(2) 0.043(2) -0.0038(18) -0.0140(19) -0.0168(19)
C21 0.0315(19) 0.0262(16) 0.0281(17) -0.0069(14) -0.0030(14) -0.0097(14)
C22 0.0291(18) 0.0262(17) 0.0331(19) -0.0009(14) -0.0029(15) -0.0072(14)
C23 0.033(2) 0.0233(17) 0.043(2) -0.0041(15) -0.0011(16) -0.0054(14)
C24 0.038(2) 0.0256(17) 0.038(2) -0.0074(15) 0.0051(16) -0.0136(15)
C25 0.041(2) 0.0300(18) 0.0317(19) -0.0082(15) -0.0037(16) -0.0161(16)
C26 0.0333(19) 0.0232(16) 0.0324(18) -0.0054(14) -0.0058(15) -0.0100(14)
C27 0.037(2) 0.041(2) 0.039(2) -0.0070(17) -0.0097(17) 0.0006(17)
C28 0.056(3) 0.040(2) 0.049(2) -0.0198(19) 0.003(2) -0.0136(19)
C29 0.038(2) 0.037(2) 0.043(2) -0.0098(17) -0.0167(17) -0.0032(16)
C31 0.022(5) 0.030(2) 0.039(4) -0.014(3) -0.011(3) -0.007(3)
C32 0.023(5) 0.037(3) 0.053(6) -0.022(4) -0.014(4) -0.008(3)
C33 0.036(4) 0.033(3) 0.084(6) -0.018(4) -0.028(4) -0.007(3)
C34 0.040(6) 0.035(4) 0.074(8) -0.013(4) -0.026(5) -0.012(3)
C35 0.048(5) 0.035(4) 0.058(5) -0.005(4) -0.023(4) -0.012(4)
C36 0.030(5) 0.033(3) 0.047(5) -0.013(3) -0.013(4) -0.009(4)
C37 0.026(4) 0.043(5) 0.056(6) -0.027(4) -0.003(4) 0.001(3)
C38 0.056(6) 0.034(4) 0.148(12) 0.012(5) -0.053(6) -0.018(4)
C39 0.052(8) 0.035(6) 0.034(4) -0.007(4) 0.009(5) -0.015(4)
C31B 0.022(5) 0.030(2) 0.039(4) -0.014(3) -0.011(3) -0.007(3)
C32B 0.028(9) 0.036(6) 0.048(9) -0.017(5) -0.016(5) 0.000(6)
C33B 0.043(10) 0.027(6) 0.057(10) -0.014(6) -0.035(7) 0.001(6)
C34B 0.068(11) 0.026(6) 0.051(8) -0.010(6) -0.035(7) -0.005(7)
C35B 0.058(11) 0.031(6) 0.038(7) -0.007(5) -0.028(6) -0.011(6)
C36B 0.025(9) 0.028(6) 0.034(7) -0.007(5) -0.009(6) -0.010(6)
C37B 0.036(10) 0.034(8) 0.051(11) -0.018(7) -0.012(7) -0.007(7)
C38B 0.13(2) 0.039(7) 0.075(13) 0.013(8) -0.072(13) -0.019(11)
C39B 0.045(14) 0.031(9) 0.049(10) -0.020(8) 0.007(9) -0.009(7)
B1 0.0227(19) 0.0257(18) 0.0231(18) -0.0054(14) -0.0040(14) -0.0123(15)
C101 0.0218(16) 0.0277(16) 0.0239(16) -0.0039(13) -0.0073(13) -0.0111(13)
C102 0.0252(17) 0.0308(17) 0.0230(16) -0.0070(13) -0.0032(13) -0.0122(14)
C103 0.0301(18) 0.0291(17) 0.0308(18) -0.0092(14) -0.0068(15) -0.0113(14)
C104 0.0336(19) 0.0296(18) 0.0303(18) -0.0112(14) -0.0054(15) -0.0052(15)
C105 0.0256(18) 0.0377(19) 0.0282(18) -0.0107(15) -0.0027(14) -0.0042(15)
C106 0.0230(17) 0.0309(17) 0.0271(17) -0.0030(14) -0.0048(13) -0.0095(14)
C107 0.042(2) 0.0308(18) 0.041(2) -0.0143(16) 0.0020(17) -0.0130(16)
F11 0.0403(15) 0.0406(14) 0.135(3) -0.0011(16) -0.0030(16) -0.0223(12)
F12 0.0549(15) 0.0269(11) 0.0522(14) -0.0115(10) 0.0004(11) -0.0096(10)
F13 0.145(3) 0.0347(13) 0.0328(13) -0.0062(10) 0.0064(15) -0.0375(16)
C108 0.040(2) 0.043(2) 0.034(2) -0.0104(17) 0.0005(16) -0.0055(17)
F14 0.0695(19) 0.0718(19) 0.0593(17) -0.0061(15) 0.0263(15) 0.0187(15)
F15 0.103(2) 0.0563(16) 0.0588(18) -0.0141(14) 0.0412(17) -0.0252(16)
F16 0.066(2) 0.269(6) 0.0381(16) -0.062(2) 0.0126(14) -0.067(3)
C201 0.0242(17) 0.0183(15) 0.0277(17) -0.0037(12) -0.0038(13) -0.0086(12)
C202 0.0250(17) 0.0235(16) 0.0275(17) -0.0051(13) -0.0054(14) -0.0093(13)
C203 0.0249(17) 0.0241(16) 0.0333(18) -0.0016(14) -0.0073(14) -0.0120(13)
C204 0.0220(17) 0.0312(18) 0.0353(19) -0.0051(15) -0.0022(14) -0.0099(14)
C205 0.0283(18) 0.0303(17) 0.0296(18) -0.0081(14) -0.0018(14) -0.0077(14)
C206 0.0234(17) 0.0232(16) 0.0331(18) -0.0084(13) -0.0063(14) -0.0088(13)
C207 0.0288(18) 0.0368(19) 0.0348(19) -0.0036(15) -0.0053(15) -0.0168(15)
F21 0.0355(13) 0.0893(19) 0.0503(14) -0.0160(13) -0.0027(11) -0.0363(13)
F22 0.089(2) 0.0695(17) 0.0609(17) 0.0245(14) -0.0485(16) -0.0547(16)
F23 0.0469(15) 0.0609(16) 0.098(2) -0.0432(15) -0.0186(14) -0.0194(12)
C208 0.032(2) 0.047(2) 0.037(2) -0.0166(17) 0.0012(16) -0.0107(16)
F24 0.0456(17) 0.248(5) 0.098(3) -0.125(3) 0.0307(17) -0.053(2)
F25 0.118(3) 0.083(2) 0.0553(17) -0.0439(16) 0.0136(17) -0.0482(19)
F26 0.189(4) 0.096(2) 0.0311(15) -0.0220(15) -0.022(2) 0.057(3)
C301 0.0206(16) 0.0263(16) 0.0291(17) -0.0048(13) -0.0039(13) -0.0112(13)
C302 0.0308(19) 0.0305(18) 0.0306(18) -0.0079(14) -0.0062(14) -0.0131(14)
C303 0.040(2) 0.0267(18) 0.042(2) -0.0045(15) -0.0089(17) -0.0134(15)
C304 0.041(2) 0.0301(18) 0.037(2) 0.0042(15) -0.0114(17) -0.0125(16)
C305 0.033(2) 0.0363(19) 0.0310(19) -0.0013(15) -0.0066(15) -0.0125(16)
C306 0.0268(17) 0.0258(16) 0.0289(17) -0.0048(14) -0.0045(14) -0.0108(14)
C307 0.074(3) 0.028(2) 0.056(3) -0.0003(18) -0.024(2) -0.021(2)
F31 0.295(7) 0.0283(15) 0.138(3) -0.0103(18) -0.143(4) -0.001(2)
F32 0.135(3) 0.0459(16) 0.098(3) -0.0400(17) 0.027(2) -0.0317(18)
F33 0.097(3) 0.078(2) 0.172(4) -0.068(2) 0.000(3) -0.050(2)
C308 0.052(2) 0.041(2) 0.031(2) -0.0014(16) -0.0088(17) -0.0122(18)
F34 0.0573(17) 0.115(3) 0.0371(14) -0.0218(15) -0.0017(12) -0.0090(16)
F35 0.089(2) 0.0528(15) 0.0405(14) -0.0010(11) -0.0319(14) -0.0014(14)
F36 0.110(2) 0.0553(15) 0.0375(13) -0.0116(11) -0.0206(14) -0.0341(15)
C401 0.0215(16) 0.0247(16) 0.0278(17) -0.0094(13) -0.0026(13) -0.0088(13)
C402 0.0243(17) 0.0311(17) 0.0293(18) -0.0046(14) -0.0028(14) -0.0127(14)
C403 0.0277(18) 0.0364(19) 0.0360(19) -0.0081(15) -0.0045(15) -0.0179(15)
C404 0.0269(18) 0.040(2) 0.036(2) -0.0089(16) -0.0081(15) -0.0161(15)
C405 0.0243(17) 0.0325(18) 0.0290(18) -0.0084(14) -0.0065(14) -0.0077(14)
C406 0.0226(17) 0.0264(16) 0.0297(17) -0.0068(13) -0.0026(13) -0.0117(13)
C407 0.038(2) 0.051(2) 0.047(2) -0.0065(18) -0.0096(17) -0.0276(18)
F41 0.0518(16) 0.0413(14) 0.121(3) -0.0052(15) -0.0093(16) -0.0293(12)
F42 0.098(2) 0.129(3) 0.0476(16) -0.0093(16) 0.0046(15) -0.098(2)
F43 0.0379(13) 0.0632(16) 0.0815(19) -0.0067(14) -0.0186(13) -0.0317(12)
C408 0.0310(19) 0.0414(19) 0.0300(18) -0.0063(15) -0.0086(15) -0.0139(15)
F44 0.0360(12) 0.0482(13) 0.0318(11) -0.0054(9) -0.0015(9) -0.0105(10)
F45 0.0494(14) 0.0408(12) 0.0335(12) 0.0016(9) -0.0058(10) -0.0038(10)
F46 0.0562(15) 0.0808(18) 0.0341(12) -0.0021(12) -0.0196(11) -0.0365(14)
C1S1 0.100(12) 0.204(18) 0.167(12) 0.005(12) -0.062(10) -0.080(11)
C1S2 0.106(10) 0.203(15) 0.176(11) -0.009(11) -0.061(9) -0.070(9)
C1S3 0.101(11) 0.127(12) 0.132(8) -0.058(7) -0.042(7) -0.060(8)
C1S4 0.080(8) 0.104(9) 0.127(8) -0.045(7) -0.007(6) -0.041(6)
C1S5 0.072(8) 0.117(9) 0.106(8) -0.067(7) -0.007(7) -0.030(7)
C2S1 0.183(11) 0.126(12) 0.153(14) 0.057(11) -0.054(11) -0.026(9)
C2S2 0.166(10) 0.090(5) 0.103(8) 0.021(6) -0.100(7) -0.068(6)
C2S3 0.183(11) 0.095(5) 0.123(10) 0.017(6) -0.088(8) -0.053(6)
C2S4 0.176(11) 0.102(7) 0.109(10) 0.026(7) -0.095(7) -0.042(7)
C2S5 0.080(8) 0.093(7) 0.083(8) 0.004(6) -0.027(7) 0.022(6)

loop_
_atom_type_symbol
_atom_type_description
_atom_type_scat_dispersion_real
_atom_type_scat_dispersion_imag
_atom_type_scat_source
Sb Sb -0.5866 1.5461 'International Tables Vol C Tables 4.2.6.8 and 6.1.1.4'
C C 0.0033 0.0016 'International Tables Vol C Tables 4.2.6.8 and 6.1.1.4'
H H 0.0000 0.0000 'International Tables Vol C Tables 4.2.6.8 and 6.1.1.4'
B B 0.0013 0.0007 'International Tables Vol C Tables 4.2.6.8 and 6.1.1.4'
F F 0.0171 0.0103 'International Tables Vol C Tables 4.2.6.8 and 6.1.1.4'
O O 0.0106 0.0060 'International Tables Vol C Tables 4.2.6.8 and 6.1.1.4'

loop_
_geom_angle_atom_site_label_1
_geom_angle_atom_site_label_2
_geom_angle_atom_site_label_3
_geom_angle
_geom_angle_site_symmetry_1
_geom_angle_site_symmetry_3
_geom_angle_publ_flag
O1 Sb1 C31 99.0(3) . . ?
O1 Sb1 C11 102.98(14) . . ?
C31 Sb1 C11 114.9(3) . . ?
O1 Sb1 C21 103.95(13) . . ?
C31 Sb1 C21 115.1(3) . . ?
C11 Sb1 C21 117.37(14) . . ?
O1 Sb1 C31B 109.2(6) . . ?
C11 Sb1 C31B 115.1(7) . . ?
C21 Sb1 C31B 107.4(7) . . ?
C12 C11 C16 121.2(3) . . ?
C12 C11 Sb1 119.2(3) . . ?
C16 C11 Sb1 119.5(3) . . ?
C13 C12 C11 118.3(3) . . ?
C13 C12 C17 118.8(3) . . ?
C11 C12 C17 122.8(3) . . ?
C12 C13 C14 122.0(4) . . ?
C15 C14 C13 117.9(3) . . ?
C15 C14 C18 120.9(4) . . ?
C13 C14 C18 121.2(4) . . ?
C14 C15 C16 123.0(4) . . ?
C15 C16 C11 117.6(3) . . ?
C15 C16 C19 118.8(3) . . ?
C11 C16 C19 123.6(3) . . ?
C26 C21 C22 121.9(3) . . ?
C26 C21 Sb1 117.0(2) . . ?
C22 C21 Sb1 121.0(3) . . ?
C23 C22 C21 117.7(3) . . ?
C23 C22 C27 118.9(3) . . ?
C21 C22 C27 123.4(3) . . ?
C24 C23 C22 122.4(3) . . ?
C23 C24 C25 118.6(3) . . ?
C23 C24 C28 121.3(4) . . ?
C25 C24 C28 120.1(4) . . ?
C26 C25 C24 121.6(3) . . ?
C25 C26 C21 117.8(3) . . ?
C25 C26 C29 117.8(3) . . ?
C21 C26 C29 124.3(3) . . ?
C32 C31 C36 121.2(8) . . ?
C32 C31 Sb1 120.0(6) . . ?
C36 C31 Sb1 118.8(6) . . ?
C33 C32 C31 118.5(9) . . ?
C33 C32 C37 119.6(8) . . ?
C31 C32 C37 121.9(7) . . ?
C32 C33 C34 121.8(9) . . ?
C35 C34 C33 119.1(9) . . ?
C35 C34 C38 120.8(11) . . ?
C33 C34 C38 120.1(9) . . ?
C34 C35 C36 122.2(9) . . ?
C35 C36 C31 117.1(8) . . ?
C35 C36 C39 119.0(9) . . ?
C31 C36 C39 123.8(8) . . ?
C36B C31B C32B 123(2) . . ?
C36B C31B Sb1 120.9(16) . . ?
C32B C31B Sb1 115.7(15) . . ?
C31B C32B C33B 121(2) . . ?
C31B C32B C37B 124.8(18) . . ?
C33B C32B C37B 114.1(18) . . ?
C34B C33B C32B 115.9(18) . . ?
C33B C34B C35B 120.7(17) . . ?
C33B C34B C38B 118(2) . . ?
C35B C34B C38B 122(2) . . ?
C36B C35B C34B 123.9(18) . . ?
C31B C36B C35B 115(2) . . ?
C31B C36B C39B 124(2) . . ?
C35B C36B C39B 121(2) . . ?
C101 B1 C201 110.1(2) . . ?
C101 B1 C401 105.9(3) . . ?
C201 B1 C401 111.5(3) . . ?
C101 B1 C301 112.9(3) . . ?
C201 B1 C301 104.6(3) . . ?
C401 B1 C301 111.9(3) . . ?
C106 C101 C102 115.6(3) . . ?
C106 C101 B1 122.5(3) . . ?
C102 C101 B1 121.9(3) . . ?
C103 C102 C101 122.0(3) . . ?
C104 C103 C102 121.1(3) . . ?
C104 C103 C107 119.9(3) . . ?
C102 C103 C107 118.9(3) . . ?
C103 C104 C105 118.3(3) . . ?
C104 C105 C106 120.1(3) . . ?
C104 C105 C108 119.5(3) . . ?
C106 C105 C108 120.3(3) . . ?
C101 C106 C105 122.7(3) . . ?
F13 C107 F11 107.2(4) . . ?
F13 C107 F12 105.5(3) . . ?
F11 C107 F12 105.6(3) . . ?
F13 C107 C103 112.7(3) . . ?
F11 C107 C103 112.0(3) . . ?
F12 C107 C103 113.3(3) . . ?
F16 C108 F14 108.6(4) . . ?
F16 C108 F15 105.9(4) . . ?
F14 C108 F15 103.0(4) . . ?
F16 C108 C105 112.7(3) . . ?
F14 C108 C105 113.2(3) . . ?
F15 C108 C105 112.7(3) . . ?
C206 C201 C202 115.5(3) . . ?
C206 C201 B1 125.7(3) . . ?
C202 C201 B1 118.8(3) . . ?
C203 C202 C201 122.1(3) . . ?
C204 C203 C202 121.0(3) . . ?
C204 C203 C207 120.6(3) . . ?
C202 C203 C207 118.4(3) . . ?
C203 C204 C205 118.3(3) . . ?
C204 C205 C206 120.5(3) . . ?
C204 C205 C208 120.0(3) . . ?
C206 C205 C208 119.5(3) . . ?
C201 C206 C205 122.5(3) . . ?
F22 C207 F23 106.0(3) . . ?
F22 C207 F21 106.5(3) . . ?
F23 C207 F21 105.4(3) . . ?
F22 C207 C203 112.5(3) . . ?
F23 C207 C203 112.6(3) . . ?
F21 C207 C203 113.2(3) . . ?
F26 C208 F24 107.8(4) . . ?
F26 C208 F25 104.5(4) . . ?
F24 C208 F25 103.8(4) . . ?
F26 C208 C205 113.4(3) . . ?
F24 C208 C205 113.3(3) . . ?
F25 C208 C205 113.2(3) . . ?
C306 C301 C302 115.5(3) . . ?
C306 C301 B1 123.7(3) . . ?
C302 C301 B1 120.7(3) . . ?
C303 C302 C301 122.0(3) . . ?
C304 C303 C302 121.2(3) . . ?
C304 C303 C307 119.4(3) . . ?
C302 C303 C307 119.3(3) . . ?
C303 C304 C305 117.9(3) . . ?
C304 C305 C306 120.8(3) . . ?
C304 C305 C308 119.1(3) . . ?
C306 C305 C308 119.9(3) . . ?
C305 C306 C301 122.6(3) . . ?
F31 C307 F32 109.0(5) . . ?
F31 C307 F33 105.6(4) . . ?
F32 C307 F33 102.3(4) . . ?
F31 C307 C303 113.7(4) . . ?
F32 C307 C303 113.7(4) . . ?
F33 C307 C303 111.7(4) . . ?
F36 C308 F35 106.1(3) . . ?
F36 C308 F34 106.3(4) . . ?
F35 C308 F34 105.2(3) . . ?
F36 C308 C305 113.2(3) . . ?
F35 C308 C305 113.7(3) . . ?
F34 C308 C305 111.8(3) . . ?
C402 C401 C406 115.3(3) . . ?
C402 C401 B1 124.5(3) . . ?
C406 C401 B1 120.1(3) . . ?
C403 C402 C401 122.2(3) . . ?
C404 C403 C402 121.6(3) . . ?
C404 C403 C407 119.5(3) . . ?
C402 C403 C407 118.7(3) . . ?
C403 C404 C405 117.5(3) . . ?
C404 C405 C406 120.5(3) . . ?
C404 C405 C408 121.5(3) . . ?
C406 C405 C408 118.0(3) . . ?
C405 C406 C401 122.8(3) . . ?
F42 C407 F43 106.5(4) . . ?
F42 C407 F41 106.6(4) . . ?
F43 C407 F41 105.2(3) . . ?
F42 C407 C403 113.4(3) . . ?
F43 C407 C403 112.8(3) . . ?
F41 C407 C403 111.7(3) . . ?
F44 C408 F45 106.2(3) . . ?
F44 C408 F46 106.3(3) . . ?
F45 C408 F46 106.2(3) . . ?
F44 C408 C405 111.9(3) . . ?
F45 C408 C405 112.9(3) . . ?
F46 C408 C405 112.9(3) . . ?
C1S1 C1S2 C1S3 111.1(19) . . ?
C1S4 C1S3 C1S2 104.4(15) . . ?
C1S5 C1S4 C1S3 112.7(13) . . ?
C2S3 C2S2 C2S1 91.0(13) . . ?
C2S4 C2S3 C2S2 140.3(18) . . ?
C2S3 C2S4 C2S5 100.4(17) . . ?

loop_
_geom_bond_atom_site_label_1
_geom_bond_atom_site_label_2
_geom_bond_distance
_geom_bond_site_symmetry_2
_geom_bond_publ_flag
Sb1 O1 1.934(3) . ?
Sb1 C31 2.064(10) . ?
Sb1 C11 2.104(4) . ?
Sb1 C21 2.113(3) . ?
Sb1 C31B 2.23(3) . ?
C11 C12 1.407(5) . ?
C11 C16 1.410(5) . ?
C12 C13 1.381(5) . ?
C12 C17 1.513(5) . ?
C13 C14 1.401(5) . ?
C14 C15 1.382(6) . ?
C14 C18 1.503(6) . ?
C15 C16 1.385(5) . ?
C16 C19 1.509(5) . ?
C21 C26 1.401(5) . ?
C21 C22 1.405(5) . ?
C22 C23 1.385(5) . ?
C22 C27 1.502(5) . ?
C23 C24 1.385(6) . ?
C24 C25 1.395(5) . ?
C24 C28 1.506(5) . ?
C25 C26 1.394(5) . ?
C26 C29 1.521(5) . ?
C31 C32 1.399(11) . ?
C31 C36 1.414(11) . ?
C32 C33 1.364(11) . ?
C32 C37 1.508(11) . ?
C33 C34 1.401(14) . ?
C34 C35 1.355(14) . ?
C34 C38 1.509(12) . ?
C35 C36 1.400(12) . ?
C36 C39 1.512(11) . ?
C31B C36B 1.38(2) . ?
C31B C32B 1.40(3) . ?
C32B C33B 1.43(3) . ?
C32B C37B 1.46(2) . ?
C33B C34B 1.38(3) . ?
C34B C35B 1.42(3) . ?
C34B C38B 1.54(3) . ?
C35B C36B 1.38(3) . ?
C36B C39B 1.51(2) . ?
B1 C101 1.638(5) . ?
B1 C201 1.641(5) . ?
B1 C401 1.647(4) . ?
B1 C301 1.650(5) . ?
C101 C106 1.394(5) . ?
C101 C102 1.401(5) . ?
C102 C103 1.393(5) . ?
C103 C104 1.376(5) . ?
C103 C107 1.500(5) . ?
C104 C105 1.388(5) . ?
C105 C106 1.397(5) . ?
C105 C108 1.489(5) . ?
C107 F13 1.328(5) . ?
C107 F11 1.332(5) . ?
C107 F12 1.332(4) . ?
C108 F16 1.293(5) . ?
C108 F14 1.318(5) . ?
C108 F15 1.326(5) . ?
C201 C206 1.385(5) . ?
C201 C202 1.408(4) . ?
C202 C203 1.390(5) . ?
C203 C204 1.373(5) . ?
C203 C207 1.496(5) . ?
C204 C205 1.385(5) . ?
C205 C206 1.399(5) . ?
C205 C208 1.487(5) . ?
C207 F22 1.323(4) . ?
C207 F23 1.330(5) . ?
C207 F21 1.332(4) . ?
C208 F26 1.291(5) . ?
C208 F24 1.310(5) . ?
C208 F25 1.320(5) . ?
C301 C306 1.398(5) . ?
C301 C302 1.404(5) . ?
C302 C303 1.397(5) . ?
C303 C304 1.378(6) . ?
C303 C307 1.500(5) . ?
C304 C305 1.390(5) . ?
C305 C306 1.390(5) . ?
C305 C308 1.484(5) . ?
C307 F31 1.291(5) . ?
C307 F32 1.311(6) . ?
C307 F33 1.325(6) . ?
C308 F36 1.330(5) . ?
C308 F35 1.332(5) . ?
C308 F34 1.338(5) . ?
C401 C402 1.395(4) . ?
C401 C406 1.396(5) . ?
C402 C403 1.391(5) . ?
C403 C404 1.376(5) . ?
C403 C407 1.505(5) . ?
C404 C405 1.392(5) . ?
C405 C406 1.393(5) . ?
C405 C408 1.488(5) . ?
C407 F42 1.311(5) . ?
C407 F43 1.335(5) . ?
C407 F41 1.338(5) . ?
C408 F44 1.337(4) . ?
C408 F45 1.341(4) . ?
C408 F46 1.346(4) . ?
C1S1 C1S2 1.46(2) . ?
C1S2 C1S3 1.74(2) . ?
C1S3 C1S4 1.73(2) . ?
C1S4 C1S5 1.42(2) . ?
C2S1 C2S2 1.80(2) . ?
C2S2 C2S3 1.309(17) . ?
C2S3 C2S4 1.17(2) . ?
C2S4 C2S5 1.848(17) . ?
